data_7133983
loop_
_publ_author_name
'Ziabko, Mykyta'
'Suikov, Sergeii'
'Filgas, Josef'
'Slavicek, Petr'
'Gazdurov\'a, Michaela'
'Bedn\'arov\'a, Lucie'
'Maty\'a\<s, Robert'
'Klepet\'a\<rov\'a, Blanka'
'David, Tom\'a\<s'
'Beier, Petr'

_publ_section_title
;
 From Boom to Bloom: Synthesis of Diazidodifluoromethane, its Stability
 and Applicability in the &#x2018;Click&#x2019; Reaction
;
_journal_name_full 'Chemical Communications'
_journal_paper_doi 10.1039/D4CC05128A
_journal_year 2024
_chemical_formula_moiety 'C17 H10 Br2 F2 N6'
_chemical_formula_sum 'C17 H10 Br2 F2 N6'
_chemical_formula_weight 496.11
_chemical_name_systematic bis(4-(4-bromophenyl)-1H-1,2,3-triazol-1-yl)difluoromethane
_space_group_crystal_system monoclinic
_space_group_IT_number 11
_space_group_name_Hall '-P 2yb'
_space_group_name_H-M_alt 'P 1 21/m 1'
_atom_sites_solution_hydrogens difmap
_atom_sites_solution_primary direct
_audit_update_record
;
2024-09-06 deposited with the CCDC.	2024-11-18 downloaded from the CCDC.
;
_cell_angle_alpha 90
_cell_angle_beta 96.286(6)
_cell_angle_gamma 90
_cell_formula_units_Z 2
_cell_length_a 4.6371(10)
_cell_length_b 33.771(7)
_cell_length_c 5.6015(12)
_cell_measurement_reflns_used 9132
_cell_measurement_temperature 180
_cell_measurement_theta_max 68.5155
_cell_measurement_theta_min 4.1640
_cell_volume 871.9(3)
_computing_cell_refinement 'Apex3 (Bruker AXS, 2015)'
_computing_data_collection 'Apex3 (Bruker AXS, 2015)'
_computing_data_reduction 'Apex3 (Bruker AXS, 2015)'
_computing_molecular_graphics 'CAMERON (Watkin et al., 1996)'
_computing_publication_material 'CRYSTALS (Betteridge et al., 2003)'
_computing_structure_refinement 'CRYSTALS (Betteridge et al., 2003)'
_computing_structure_solution 'SIR92 (Altomare et al., 1994)'
_diffrn_ambient_temperature 180
_diffrn_measured_fraction_theta_full 0.996
_diffrn_measured_fraction_theta_max 0.996
_diffrn_measurement_device Area
_diffrn_measurement_device_type 'Bruker Kappa Apex2'
_diffrn_measurement_method '\f & \w scans'
_diffrn_radiation_monochromator graphite
_diffrn_radiation_probe x-ray
_diffrn_radiation_type 'Cu K\a'
_diffrn_radiation_wavelength 1.54178
_diffrn_reflns_av_R_equivalents 0.086
_diffrn_reflns_av_unetI/netI 0.177
_diffrn_reflns_limit_h_max 5
_diffrn_reflns_limit_h_min -5
_diffrn_reflns_limit_k_max 40
_diffrn_reflns_limit_k_min -40
_diffrn_reflns_limit_l_max 6
_diffrn_reflns_limit_l_min -6
_diffrn_reflns_number 12951
_diffrn_reflns_theta_full 68.327
_diffrn_reflns_theta_max 68.327
_diffrn_reflns_theta_min 2.617
_diffrn_standards_number 0
_exptl_absorpt_coefficient_mu 6.232
_exptl_absorpt_correction_T_max 1.00
_exptl_absorpt_correction_T_min 0.90
_exptl_absorpt_correction_type multi-scan
_exptl_absorpt_process_details 'SADABS (Siemens, 1996)'
_exptl_crystal_colour colorless
_exptl_crystal_density_diffrn 1.890
_exptl_crystal_density_meas ?
_exptl_crystal_density_method 'not measured'
_exptl_crystal_description prism
_exptl_crystal_F_000 484
_exptl_crystal_size_max 0.392
_exptl_crystal_size_mid 0.175
_exptl_crystal_size_min 0.149
_refine_diff_density_max 1.05
_refine_diff_density_min -0.69
_refine_ls_extinction_method None
_refine_ls_goodness_of_fit_ref 1.0839
_refine_ls_hydrogen_treatment constr
_refine_ls_matrix_type full
_refine_ls_number_parameters 127
_refine_ls_number_reflns 1637
_refine_ls_number_restraints 0
_refine_ls_R_factor_all 0.0656
_refine_ls_R_factor_gt 0.0610
_refine_ls_shift/su_max 0.0002963
_refine_ls_shift/su_mean 0.0000507
_refine_ls_structure_factor_coef Fsqd
_refine_ls_weighting_details
;
 Method= Modified Sheldrick 
 w=1/[\s^2^(F^2^) + ( 0.00P)^2^ + 8.07P] 
 ,where P=(max(Fo^2^,0) + 2Fc^2^)/3 
;
_refine_ls_weighting_scheme calc
_refine_ls_wR_factor_all 0.1600
_refine_ls_wR_factor_gt 0.1571
_refine_ls_wR_factor_ref 0.1600
_reflns_limit_h_max 5
_reflns_limit_h_min -5
_reflns_limit_k_max 40
_reflns_limit_k_min 0
_reflns_limit_l_max 6
_reflns_limit_l_min 0
_reflns_number_gt 1491
_reflns_number_total 1637
_reflns_threshold_expression I>2.0\s(I)
_oxford_diffrn_Wilson_B_factor 3.36
_oxford_diffrn_Wilson_scale 63.35
_oxford_refine_ls_scale 0.1882(3)
_cod_data_source_file d4cc05128a2.cif
_cod_data_source_block I
_cod_depositor_comments
;
The following automatic conversions were performed:

data item '_exptl_crystal_density_meas' value 'not measured' was
changed to '?' -- the value is perceived as not measured.

Automatic conversion script
Id: cif_fix_values 8170 2020-07-09 18:12:32Z antanas 
;
_cod_original_sg_symbol_H-M 'P 21/m'
_cod_database_code 7133983
_oxford_refine_reflns_threshold_expression I>-3.0\s(I)
_refine_ls_r_factor_ref 0.0656
_reflns_number_all 1637

loop_
_symmetry_equiv_pos_as_xyz
x,y,z
-x,-y,-z
-x,y+1/2,-z
x,-y+1/2,z

loop_
_atom_site_label
_atom_site_type_symbol
_atom_site_fract_x
_atom_site_fract_y
_atom_site_fract_z
_atom_site_U_iso_or_equiv
_atom_site_occupancy
_atom_site_adp_type
_atom_site_refinement_flags_posn
_atom_site_refinement_flags_adp
_atom_site_refinement_flags_occupancy
_atom_site_disorder_assembly
_atom_site_disorder_group
_atom_site_attached_hydrogens
Br1 Br 0.1656(2) 0.53320(2) 0.72354(16) 0.0516 1.0000 Uani . . . . . .
C2 C 0.4274(15) 0.57453(19) 0.8304(12) 0.0338 1.0000 Uani . . . . . .
C3 C 0.5684(17) 0.5732(2) 1.0605(12) 0.0398 1.0000 Uani . . . . . .
C4 C 0.7630(16) 0.6030(2) 1.1342(11) 0.0361 1.0000 Uani . . . . . .
C5 C 0.8148(15) 0.63386(18) 0.9809(10) 0.0301 1.0000 Uani . . . . . .
C6 C 1.0217(14) 0.66557(18) 1.0588(10) 0.0283 1.0000 Uani . . . . . .
N7 N 1.1140(14) 0.67174(16) 1.2975(9) 0.0369 1.0000 Uani . . . . . .
N8 N 1.2916(14) 0.70147(17) 1.3209(9) 0.0368 1.0000 Uani . . . . . .
N9 N 1.3217(12) 0.71434(15) 1.0944(9) 0.0290 1.0000 Uani . . . . . .
C10 C 1.1536(14) 0.69317(18) 0.9286(10) 0.0287 1.0000 Uani . . . . . .
C11 C 1.479(2) 0.7500 1.0628(15) 0.0325 1.0000 Uani S T . . . .
F12 F 1.7197(12) 0.7500 1.2175(10) 0.0392 1.0000 Uani S T . . . .
F13 F 1.5546(13) 0.7500 0.8388(9) 0.0385 1.0000 Uani S T . . . .
C14 C 0.6644(16) 0.6345(2) 0.7505(11) 0.0344 1.0000 Uani . . . . . .
C15 C 0.4735(17) 0.6047(2) 0.6764(12) 0.0399 1.0000 Uani . . . . . .
H31 H 0.5328 0.5526 1.1637 0.0481 1.0000 Uiso R . . . . .
H41 H 0.8625 0.6024 1.2877 0.0432 1.0000 Uiso R . . . . .
H101 H 1.1362 0.6965 0.7636 0.0352 1.0000 Uiso R . . . . .
H141 H 0.6936 0.6551 0.6465 0.0412 1.0000 Uiso R . . . . .
H151 H 0.3764 0.6050 0.5228 0.0479 1.0000 Uiso R . . . . .

loop_
_atom_site_aniso_label
_atom_site_aniso_U_11
_atom_site_aniso_U_22
_atom_site_aniso_U_33
_atom_site_aniso_U_23
_atom_site_aniso_U_13
_atom_site_aniso_U_12
Br1 0.0577(6) 0.0396(5) 0.0569(5) -0.0106(4) 0.0041(4) -0.0145(4)
C2 0.033(4) 0.030(3) 0.039(4) -0.009(3) 0.008(3) -0.004(3)
C3 0.055(5) 0.030(3) 0.035(3) 0.004(3) 0.009(3) -0.007(3)
C4 0.046(4) 0.036(4) 0.026(3) 0.005(3) 0.002(3) -0.002(3)
C5 0.041(4) 0.027(3) 0.023(3) -0.001(2) 0.006(3) -0.000(3)
C6 0.037(4) 0.028(3) 0.021(3) -0.000(2) 0.006(3) 0.004(3)
N7 0.056(4) 0.029(3) 0.025(3) 0.002(2) -0.001(2) -0.005(3)
N8 0.056(4) 0.036(3) 0.017(2) 0.004(2) 0.001(2) -0.001(3)
N9 0.038(3) 0.028(3) 0.021(2) 0.002(2) 0.003(2) 0.001(2)
C10 0.038(4) 0.031(3) 0.018(3) -0.003(2) 0.004(2) -0.001(3)
C11 0.036(5) 0.035(5) 0.025(4) 0.0000 -0.002(4) 0.0000
F12 0.036(3) 0.036(3) 0.043(3) 0.0000 -0.005(2) 0.0000
F13 0.049(3) 0.037(3) 0.032(3) 0.0000 0.014(2) 0.0000
C14 0.046(4) 0.032(3) 0.025(3) 0.004(3) 0.005(3) -0.000(3)
C15 0.059(5) 0.034(4) 0.026(3) -0.001(3) 0.000(3) -0.000(3)

loop_
_atom_type_symbol
_atom_type_scat_dispersion_real
_atom_type_scat_dispersion_imag
_atom_type_scat_Cromer_Mann_a1
_atom_type_scat_Cromer_Mann_b1
_atom_type_scat_Cromer_Mann_a2
_atom_type_scat_Cromer_Mann_b2
_atom_type_scat_Cromer_Mann_a3
_atom_type_scat_Cromer_Mann_b3
_atom_type_scat_Cromer_Mann_a4
_atom_type_scat_Cromer_Mann_b4
_atom_type_scat_Cromer_Mann_c
_atom_type_scat_source
C 0.0181 0.0091 2.3100 20.8439 1.0200 10.2075 1.5886 0.5687 0.8650 51.6512 0.2156 'International Tables Vol C 4.2.6.8 and 6.1.1.4'
H 0.0000 0.0000 0.4930 10.5109 0.3229 26.1257 0.1402 3.1424 0.0408 57.7998 0.0030 'International Tables Vol C 4.2.6.8 and 6.1.1.4'
N 0.0311 0.0180 12.2126 0.0057 3.1322 9.8933 2.0125 28.9975 1.1663 0.5826 -11.5290 'International Tables Vol C 4.2.6.8 and 6.1.1.4'
F 0.0727 0.0534 3.5392 10.2825 2.6412 4.2944 1.5170 0.2615 1.0243 26.1476 0.2776 'International Tables Vol C 4.2.6.8 and 6.1.1.4'
Br -0.6763 1.2805 17.1789 2.1723 5.2358 16.5796 5.6377 0.2609 3.9851 41.4328 2.9557 'International Tables Vol C 4.2.6.8 and 6.1.1.4'

loop_
_geom_angle_atom_site_label_1
_geom_angle_site_symmetry_1
_geom_angle_atom_site_label_2
_geom_angle_site_symmetry_2
_geom_angle_atom_site_label_3
_geom_angle_site_symmetry_3
_geom_angle
_geom_angle_publ_flag
Br1 . C2 . C3 . 119.3(5) yes
Br1 . C2 . C15 . 119.1(5) yes
C3 . C2 . C15 . 121.5(6) yes
C2 . C3 . C4 . 118.7(6) yes
C2 . C3 . H31 . 120.5 no
C4 . C3 . H31 . 120.8 no
C3 . C4 . C5 . 120.9(6) yes
C3 . C4 . H41 . 119.9 no
C5 . C4 . H41 . 119.2 no
C4 . C5 . C6 . 120.9(6) yes
C4 . C5 . C14 . 118.7(6) yes
C6 . C5 . C14 . 120.4(6) yes
C5 . C6 . N7 . 121.5(5) yes
C5 . C6 . C10 . 130.7(5) yes
N7 . C6 . C10 . 107.8(6) yes
C6 . N7 . N8 . 110.0(5) yes
N7 . N8 . N9 . 106.4(5) yes
N8 . N9 . C10 . 111.2(5) yes
N8 . N9 . C11 . 119.4(5) yes
C10 . N9 . C11 . 128.7(6) yes
C6 . C10 . N9 . 104.6(5) yes
C6 . C10 . H101 . 128.3 no
N9 . C10 . H101 . 127.1 no
N9 . C11 . N9 4_565 114.7(8) yes
N9 . C11 . F12 . 108.7(5) yes
N9 4_565 C11 . F12 . 108.7(5) yes
N9 . C11 . F13 . 107.8(5) yes
N9 4_565 C11 . F13 . 107.8(5) yes
F12 . C11 . F13 . 108.9(8) yes
C5 . C14 . C15 . 120.5(6) yes
C5 . C14 . H141 . 119.9 no
C15 . C14 . H141 . 119.6 no
C14 . C15 . C2 . 119.7(6) yes
C14 . C15 . H151 . 120.3 no
C2 . C15 . H151 . 120.0 no

loop_
_geom_bond_atom_site_label_1
_geom_bond_site_symmetry_1
_geom_bond_atom_site_label_2
_geom_bond_site_symmetry_2
_geom_bond_distance
_geom_bond_publ_flag
Br1 . C2 . 1.903(6) yes
C2 . C3 . 1.381(10) yes
C2 . C15 . 1.367(10) yes
C3 . C4 . 1.385(10) yes
C3 . H31 . 0.929 no
C4 . C5 . 1.387(9) yes
C4 . H41 . 0.931 no
C5 . C6 . 1.472(9) yes
C5 . C14 . 1.398(9) yes
C6 . N7 . 1.375(8) yes
C6 . C10 . 1.369(9) yes
N7 . N8 . 1.296(8) yes
N8 . N9 . 1.362(7) yes
N9 . C10 . 1.351(8) yes
N9 . C11 . 1.430(7) yes
C10 . H101 . 0.926 no
C11 . F12 . 1.335(10) yes
C11 . F13 . 1.338(10) yes
C14 . C15 . 1.373(10) yes
C14 . H141 . 0.927 no
C15 . H151 . 0.927 no
